data_7009396
loop_
_publ_author_name
'Charmant, Jonathan P. H.'
'Fallis, Ian A.'
'Hunt, Neil J.'
'Lloyd-Jones, Guy C.'
'Murray, Martin'
'Nowak, Thorsten'

_publ_section_title
;
 Ligand exchange and stereodynamics in the cationic
 palladium(II)--\p-allyl complex of
 2,2'-bis(pyridyl)-1,1'-binaphthalene, a novel atropisomeric N,N-ligand
;
_journal_issue 11
_journal_name_full 'Journal of the Chemical Society, Dalton Transactions'
_journal_page_first 1723
_journal_paper_doi 10.1039/b000651n
_journal_year 2000
_chemical_formula_sum 'C30 H20 Cl2 N2 Zn'
_chemical_formula_weight 544.75
_chemical_name_systematic
; 
 ? 
;
_space_group_IT_number 14
_symmetry_cell_setting monoclinic
_symmetry_space_group_name_Hall '-P 2ybc'
_symmetry_space_group_name_H-M 'P 1 21/c 1'
_atom_sites_solution_hydrogens geom
_atom_sites_solution_primary direct
_atom_sites_solution_secondary difmap
_audit_creation_method SHELXL-97
_cell_angle_alpha 90.00
_cell_angle_beta 110.510(9)
_cell_angle_gamma 90.00
_cell_formula_units_Z 4
_cell_length_a 18.6724(17)
_cell_length_b 9.0454(9)
_cell_length_c 15.9192(20)
_cell_measurement_reflns_used 319
_cell_measurement_temperature 173(2)
_cell_volume 2518.3(5)
_computing_cell_refinement 'Bruker SMART V4'
_computing_data_collection 'Bruker SMART V4'
_computing_data_reduction 'Bruker SAINT V4'
_computing_molecular_graphics 'Bruker SHELXTL V5'
_computing_publication_material 'Bruker SHELXTL V5'
_computing_structure_refinement 'Bruker SHELXTL V5'
_computing_structure_solution 'Bruker SHELXTL V5'
_diffrn_ambient_temperature 173(2)
_diffrn_measured_fraction_theta_full 0.999
_diffrn_measured_fraction_theta_max 0.999
_diffrn_measurement_device_type 'CCD area detector'
_diffrn_measurement_method 'frame exposures each covering 0.3 deg in \w'
_diffrn_radiation_monochromator graphite
_diffrn_radiation_source 'fine-focus sealed tube'
_diffrn_radiation_type MoK\a
_diffrn_radiation_wavelength 0.71073
_diffrn_reflns_av_R_equivalents 0.0248
_diffrn_reflns_av_sigmaI/netI 0.0254
_diffrn_reflns_limit_h_max 24
_diffrn_reflns_limit_h_min -24
_diffrn_reflns_limit_k_max 11
_diffrn_reflns_limit_k_min -11
_diffrn_reflns_limit_l_max 20
_diffrn_reflns_limit_l_min -20
_diffrn_reflns_number 25226
_diffrn_reflns_theta_full 27.43
_diffrn_reflns_theta_max 27.43
_diffrn_reflns_theta_min 2.33
_diffrn_standards_decay_% 0
_exptl_absorpt_coefficient_mu 1.209
_exptl_absorpt_correction_T_max 0.894
_exptl_absorpt_correction_T_min 0.747
_exptl_absorpt_correction_type multi-scan
_exptl_absorpt_process_details
; 
 G. M. Sheldrick. 
 SADABS: A program for absorption correction with the Siemens SMART 
system; 
 University of G\"ottingen: Germany, 1996.
;
_exptl_crystal_colour colourless
_exptl_crystal_density_diffrn 1.437
_exptl_crystal_density_method 'not measured'
_exptl_crystal_description block
_exptl_crystal_F_000 1112
_exptl_crystal_size_max 0.40
_exptl_crystal_size_mid 0.30
_exptl_crystal_size_min 0.15
_refine_diff_density_max 0.270
_refine_diff_density_min -0.305
_refine_diff_density_rms 0.043
_refine_ls_extinction_coef 0.0026(2)
_refine_ls_extinction_expression Fc^*^=kFc[1+0.001xFc^2^\l^3^/sin(2\q)]^-1/4^
_refine_ls_extinction_method SHELXL
_refine_ls_goodness_of_fit_ref 1.012
_refine_ls_hydrogen_treatment constr
_refine_ls_matrix_type full
_refine_ls_number_parameters 317
_refine_ls_number_reflns 5741
_refine_ls_number_restraints 0
_refine_ls_restrained_S_all 1.012
_refine_ls_R_factor_all 0.0280
_refine_ls_R_factor_gt 0.0223
_refine_ls_shift/su_max 0.003
_refine_ls_shift/su_mean 0.000
_refine_ls_structure_factor_coef Fsqd
_refine_ls_weighting_details 'calc w=1/[\s^2^(Fo^2^)+(0.0353P)^2^+0.0000P] where P=(Fo^2^+2Fc^2^)/3'
_refine_ls_weighting_scheme calc
_refine_ls_wR_factor_gt 0.0596
_refine_ls_wR_factor_ref 0.0609
_reflns_number_gt 4882
_reflns_number_total 5741
_reflns_threshold_expression >2sigma(I)
_cod_data_source_file b000651n.txt
_cod_data_source_block 24
_cod_depositor_comments
;
The following automatic conversions were performed:
'_symmetry_cell_setting' value 'Monoclinic' changed to 'monoclinic'
according to '/home/saulius/struct/CIF-dictionaries/cif_core.dic'
dictionary named 'cif_core.dic' version 2.4.1 from 2010-06-29.

Automatic conversion script
Id: cif_fix_enum 1527 2010-12-29 10:47:43Z saulius 
;
_cod_original_cell_volume 2518.30(53)
_cod_original_sg_symbol_H-M P2(1)/c
_cod_database_code 7009396

loop_
_symmetry_equiv_pos_as_xyz
'x, y, z'
'-x, y+1/2, -z+1/2'
'-x, -y, -z'
'x, -y-1/2, z-1/2'

loop_
_atom_site_label
_atom_site_type_symbol
_atom_site_fract_x
_atom_site_fract_y
_atom_site_fract_z
_atom_site_U_iso_or_equiv
_atom_site_adp_type
_atom_site_occupancy
_atom_site_symmetry_multiplicity
_atom_site_calc_flag
_atom_site_refinement_flags
_atom_site_disorder_assembly
_atom_site_disorder_group
Zn Zn 0.715982(9) 0.540291(17) 0.285632(11) 0.02176(6) Uani 1 1 d . . .
Cl1 Cl 0.80135(2) 0.68430(4) 0.25325(2) 0.02880(9) Uani 1 1 d . . .
Cl2 Cl 0.60720(2) 0.48774(4) 0.17368(3) 0.03424(10) Uani 1 1 d . . .
N1 N 0.77210(7) 0.34336(12) 0.32549(8) 0.0230(2) Uani 1 1 d . . .
C2 C 0.82705(9) 0.30741(16) 0.29229(10) 0.0290(3) Uani 1 1 d . . .
H2 H 0.8451 0.3803 0.2637 0.035 Uiso 1 1 calc R . .
C3 C 0.85769(9) 0.16689(17) 0.29894(11) 0.0327(3) Uani 1 1 d . . .
H3 H 0.8966 0.1464 0.2769 0.039 Uiso 1 1 calc R . .
C4 C 0.82916(9) 0.05758(16) 0.33910(11) 0.0324(3) Uani 1 1 d . . .
H4 H 0.8476 -0.0386 0.3431 0.039 Uiso 1 1 calc R . .
C5 C 0.77277(9) 0.09335(16) 0.37321(10) 0.0284(3) Uani 1 1 d . . .
H5 H 0.7527 0.0207 0.3999 0.034 Uiso 1 1 calc R . .
C6 C 0.74604(8) 0.23811(15) 0.36766(9) 0.0218(3) Uani 1 1 d . . .
C7 C 0.69060(8) 0.28159(14) 0.41187(9) 0.0218(3) Uani 1 1 d . . .
C8 C 0.71364(7) 0.37402(14) 0.48600(9) 0.0199(3) Uani 1 1 d . . .
C9 C 0.66380(8) 0.39995(15) 0.53527(9) 0.0223(3) Uani 1 1 d . . .
C10 C 0.68588(9) 0.48673(16) 0.61470(10) 0.0274(3) Uani 1 1 d . . .
H10 H 0.7341 0.5299 0.6357 0.033 Uiso 1 1 calc R . .
C11 C 0.63677(10) 0.50767(18) 0.66096(11) 0.0349(4) Uani 1 1 d . . .
H11 H 0.6518 0.5655 0.7125 0.042 Uiso 1 1 calc R . .
C12 C 0.56353(10) 0.44154(19) 0.63029(11) 0.0370(4) Uani 1 1 d . . .
H12 H 0.5307 0.4552 0.6621 0.044 Uiso 1 1 calc R . .
C13 C 0.54078(9) 0.35799(18) 0.55446(11) 0.0331(4) Uani 1 1 d . . .
H13 H 0.4922 0.3160 0.5347 0.040 Uiso 1 1 calc R . .
C14 C 0.58980(8) 0.33390(15) 0.50501(10) 0.0256(3) Uani 1 1 d . . .
C15 C 0.56703(8) 0.24607(16) 0.42612(10) 0.0297(3) Uani 1 1 d . . .
H15 H 0.5181 0.2061 0.4047 0.036 Uiso 1 1 calc R . .
C16 C 0.61616(8) 0.21944(15) 0.38121(10) 0.0270(3) Uani 1 1 d . . .
H16 H 0.6007 0.1602 0.3302 0.032 Uiso 1 1 calc R . .
N21 N 0.68303(7) 0.66093(12) 0.37491(8) 0.0227(2) Uani 1 1 d . . .
C22 C 0.61715(8) 0.73735(15) 0.34089(10) 0.0274(3) Uani 1 1 d . . .
H22 H 0.5853 0.7174 0.2824 0.033 Uiso 1 1 calc R . .
C23 C 0.59476(9) 0.84382(16) 0.38882(11) 0.0322(4) Uani 1 1 d . . .
H23 H 0.5486 0.8935 0.3634 0.039 Uiso 1 1 calc R . .
C24 C 0.64215(10) 0.87490(17) 0.47497(11) 0.0366(4) Uani 1 1 d . . .
H24 H 0.6288 0.9471 0.5084 0.044 Uiso 1 1 calc R . .
C25 C 0.70991(10) 0.79739(16) 0.51126(10) 0.0320(4) Uani 1 1 d . . .
H25 H 0.7427 0.8177 0.5692 0.038 Uiso 1 1 calc R . .
C26 C 0.72883(8) 0.68843(15) 0.46045(9) 0.0235(3) Uani 1 1 d . . .
C27 C 0.79842(8) 0.59490(16) 0.50106(9) 0.0242(3) Uani 1 1 d . . .
C28 C 0.79129(8) 0.44537(15) 0.51602(9) 0.0215(3) Uani 1 1 d . . .
C29 C 0.85817(8) 0.36006(16) 0.56264(9) 0.0254(3) Uani 1 1 d . . .
C30 C 0.85417(9) 0.20911(17) 0.58550(10) 0.0305(3) Uani 1 1 d . . .
H30 H 0.8069 0.1623 0.5685 0.037 Uiso 1 1 calc R . .
C31 C 0.91909(10) 0.1314(2) 0.63235(11) 0.0402(4) Uani 1 1 d . . .
H31 H 0.9155 0.0328 0.6469 0.048 Uiso 1 1 calc R . .
C32 C 0.99122(10) 0.2012(2) 0.65839(13) 0.0497(5) Uani 1 1 d . . .
H32 H 1.0350 0.1482 0.6901 0.060 Uiso 1 1 calc R . .
C33 C 0.99704(10) 0.3448(2) 0.63745(12) 0.0479(5) Uani 1 1 d . . .
H33 H 1.0451 0.3886 0.6545 0.057 Uiso 1 1 calc R . .
C34 C 0.93140(9) 0.4298(2) 0.59002(11) 0.0350(4) Uani 1 1 d . . .
C35 C 0.93599(9) 0.5817(2) 0.57044(12) 0.0426(4) Uani 1 1 d . . .
H35 H 0.9836 0.6269 0.5862 0.051 Uiso 1 1 calc R . .
C36 C 0.87179(9) 0.66238(18) 0.52889(11) 0.0363(4) Uani 1 1 d . . .
H36 H 0.8760 0.7627 0.5186 0.044 Uiso 1 1 calc R . .

loop_
_atom_site_aniso_label
_atom_site_aniso_U_11
_atom_site_aniso_U_22
_atom_site_aniso_U_33
_atom_site_aniso_U_23
_atom_site_aniso_U_13
_atom_site_aniso_U_12
Zn 0.02038(9) 0.02123(9) 0.02203(9) 0.00033(6) 0.00538(7) 0.00073(6)
Cl1 0.02320(18) 0.02767(18) 0.0330(2) 0.00394(14) 0.00670(15) -0.00343(14)
Cl2 0.02682(19) 0.0380(2) 0.0305(2) -0.00316(16) 0.00073(16) -0.00679(15)
N1 0.0251(6) 0.0219(6) 0.0221(6) -0.0005(5) 0.0082(5) 0.0012(5)
C2 0.0332(8) 0.0282(7) 0.0302(8) 0.0012(6) 0.0167(7) 0.0020(6)
C3 0.0348(9) 0.0337(8) 0.0346(8) -0.0026(7) 0.0186(7) 0.0070(7)
C4 0.0390(9) 0.0222(7) 0.0366(9) -0.0028(6) 0.0140(7) 0.0065(6)
C5 0.0344(8) 0.0208(7) 0.0303(8) -0.0002(6) 0.0118(7) -0.0006(6)
C6 0.0214(7) 0.0228(7) 0.0192(7) -0.0024(5) 0.0044(6) -0.0011(5)
C7 0.0229(7) 0.0183(6) 0.0237(7) 0.0033(5) 0.0076(6) 0.0008(5)
C8 0.0184(7) 0.0191(6) 0.0211(7) 0.0038(5) 0.0055(5) 0.0025(5)
C9 0.0211(7) 0.0213(6) 0.0246(7) 0.0077(5) 0.0082(6) 0.0055(5)
C10 0.0259(8) 0.0321(8) 0.0248(7) 0.0034(6) 0.0095(6) 0.0044(6)
C11 0.0391(9) 0.0416(9) 0.0271(8) 0.0064(7) 0.0155(7) 0.0125(7)
C12 0.0348(9) 0.0470(10) 0.0387(9) 0.0181(8) 0.0247(8) 0.0165(7)
C13 0.0243(8) 0.0376(9) 0.0415(9) 0.0172(7) 0.0166(7) 0.0063(6)
C14 0.0219(7) 0.0236(7) 0.0323(8) 0.0106(6) 0.0107(6) 0.0043(6)
C15 0.0191(7) 0.0272(7) 0.0400(9) 0.0056(6) 0.0070(6) -0.0036(6)
C16 0.0251(7) 0.0217(7) 0.0306(8) -0.0013(6) 0.0055(6) -0.0035(6)
N21 0.0218(6) 0.0218(6) 0.0257(6) 0.0015(5) 0.0098(5) -0.0007(5)
C22 0.0225(7) 0.0264(7) 0.0336(8) 0.0055(6) 0.0103(6) 0.0003(6)
C23 0.0319(8) 0.0264(8) 0.0457(10) 0.0101(7) 0.0231(8) 0.0060(6)
C24 0.0560(11) 0.0241(7) 0.0437(10) 0.0041(7) 0.0348(9) 0.0057(7)
C25 0.0478(10) 0.0248(7) 0.0275(8) 0.0002(6) 0.0184(7) -0.0022(7)
C26 0.0268(7) 0.0210(7) 0.0251(7) 0.0007(5) 0.0119(6) -0.0041(5)
C27 0.0241(7) 0.0280(7) 0.0200(7) -0.0019(6) 0.0071(6) -0.0035(6)
C28 0.0202(7) 0.0276(7) 0.0180(6) -0.0024(5) 0.0082(6) -0.0003(5)
C29 0.0209(7) 0.0360(8) 0.0200(7) -0.0013(6) 0.0080(6) 0.0030(6)
C30 0.0292(8) 0.0362(8) 0.0265(8) 0.0009(6) 0.0102(7) 0.0073(6)
C31 0.0412(10) 0.0451(10) 0.0352(9) 0.0059(8) 0.0145(8) 0.0182(8)
C32 0.0290(9) 0.0710(13) 0.0448(11) 0.0074(10) 0.0076(8) 0.0243(9)
C33 0.0210(8) 0.0729(14) 0.0454(11) 0.0026(10) 0.0061(8) 0.0056(8)
C34 0.0206(8) 0.0534(10) 0.0295(8) 0.0000(7) 0.0068(6) 0.0013(7)
C35 0.0219(8) 0.0557(11) 0.0458(10) -0.0011(9) 0.0066(7) -0.0132(8)
C36 0.0317(9) 0.0371(9) 0.0369(9) -0.0013(7) 0.0081(7) -0.0125(7)

loop_
_atom_type_symbol
_atom_type_description
_atom_type_scat_dispersion_real
_atom_type_scat_dispersion_imag
_atom_type_scat_source
C C 0.0033 0.0016 'International Tables Vol C Tables 4.2.6.8 and 6.1.1.4'
H H 0.0000 0.0000 'International Tables Vol C Tables 4.2.6.8 and 6.1.1.4'
N N 0.0061 0.0033 'International Tables Vol C Tables 4.2.6.8 and 6.1.1.4'
Cl Cl 0.1484 0.1585 'International Tables Vol C Tables 4.2.6.8 and 6.1.1.4'
Zn Zn 0.2839 1.4301 'International Tables Vol C Tables 4.2.6.8 and 6.1.1.4'

loop_
_geom_angle_atom_site_label_1
_geom_angle_atom_site_label_2
_geom_angle_atom_site_label_3
_geom_angle
_geom_angle_site_symmetry_1
_geom_angle_site_symmetry_3
_geom_angle_publ_flag
N21 Zn N1 119.52(5) . . ?
N21 Zn Cl2 104.86(3) . . ?
N1 Zn Cl2 106.56(3) . . ?
N21 Zn Cl1 105.01(3) . . ?
N1 Zn Cl1 104.30(3) . . ?
Cl2 Zn Cl1 117.306(15) . . ?
C2 N1 C6 118.77(12) . . ?
C2 N1 Zn 117.68(9) . . ?
C6 N1 Zn 122.15(9) . . ?
N1 C2 C3 122.88(14) . . ?
C4 C3 C2 118.50(15) . . ?
C3 C4 C5 118.99(14) . . ?
C4 C5 C6 120.05(14) . . ?
N1 C6 C5 120.71(13) . . ?
N1 C6 C7 118.59(12) . . ?
C5 C6 C7 120.64(13) . . ?
C8 C7 C16 120.44(13) . . ?
C8 C7 C6 120.02(12) . . ?
C16 C7 C6 119.40(12) . . ?
C7 C8 C9 119.87(12) . . ?
C7 C8 C28 120.43(12) . . ?
C9 C8 C28 119.69(12) . . ?
C10 C9 C14 118.48(13) . . ?
C10 C9 C8 122.45(13) . . ?
C14 C9 C8 119.06(13) . . ?
C11 C10 C9 120.82(15) . . ?
C10 C11 C12 120.17(16) . . ?
C13 C12 C11 120.35(15) . . ?
C12 C13 C14 121.10(15) . . ?
C13 C14 C15 121.72(14) . . ?
C13 C14 C9 119.08(14) . . ?
C15 C14 C9 119.21(13) . . ?
C16 C15 C14 120.88(13) . . ?
C15 C16 C7 120.42(14) . . ?
C22 N21 C26 118.42(12) . . ?
C22 N21 Zn 116.60(10) . . ?
C26 N21 Zn 123.93(9) . . ?
N21 C22 C23 123.08(14) . . ?
C24 C23 C22 118.66(14) . . ?
C23 C24 C25 119.17(14) . . ?
C24 C25 C26 119.72(15) . . ?
N21 C26 C25 120.90(13) . . ?
N21 C26 C27 118.57(12) . . ?
C25 C26 C27 120.47(13) . . ?
C28 C27 C36 120.33(14) . . ?
C28 C27 C26 120.31(12) . . ?
C36 C27 C26 119.25(13) . . ?
C27 C28 C29 119.65(13) . . ?
C27 C28 C8 120.23(12) . . ?
C29 C28 C8 120.09(12) . . ?
C30 C29 C34 118.46(14) . . ?
C30 C29 C28 122.34(13) . . ?
C34 C29 C28 119.17(14) . . ?
C31 C30 C29 120.98(16) . . ?
C30 C31 C32 120.04(17) . . ?
C33 C32 C31 120.46(16) . . ?
C32 C33 C34 121.41(17) . . ?
C35 C34 C33 122.29(16) . . ?
C35 C34 C29 119.07(14) . . ?
C33 C34 C29 118.63(16) . . ?
C36 C35 C34 121.04(15) . . ?
C35 C36 C27 120.66(15) . . ?

loop_
_geom_bond_atom_site_label_1
_geom_bond_atom_site_label_2
_geom_bond_distance
_geom_bond_site_symmetry_2
_geom_bond_publ_flag
Zn N21 2.0499(12) . ?
Zn N1 2.0513(11) . ?
Zn Cl2 2.2341(4) . ?
Zn Cl1 2.2537(4) . ?
N1 C2 1.3484(18) . ?
N1 C6 1.3501(17) . ?
C2 C3 1.383(2) . ?
C3 C4 1.382(2) . ?
C4 C5 1.382(2) . ?
C5 C6 1.3931(19) . ?
C6 C7 1.4940(19) . ?
C7 C8 1.3859(18) . ?
C7 C16 1.4180(19) . ?
C8 C9 1.4310(19) . ?
C8 C28 1.5039(18) . ?
C9 C10 1.421(2) . ?
C9 C14 1.4253(19) . ?
C10 C11 1.375(2) . ?
C11 C12 1.414(2) . ?
C12 C13 1.360(2) . ?
C13 C14 1.418(2) . ?
C14 C15 1.420(2) . ?
C15 C16 1.368(2) . ?
N21 C22 1.3480(18) . ?
N21 C26 1.3534(18) . ?
C22 C23 1.381(2) . ?
C23 C24 1.376(2) . ?
C24 C25 1.383(2) . ?
C25 C26 1.397(2) . ?
C26 C27 1.495(2) . ?
C27 C28 1.388(2) . ?
C27 C36 1.421(2) . ?
C28 C29 1.4341(19) . ?
C29 C30 1.422(2) . ?
C29 C34 1.428(2) . ?
C30 C31 1.373(2) . ?
C31 C32 1.412(3) . ?
C32 C33 1.355(3) . ?
C33 C34 1.419(2) . ?
C34 C35 1.418(2) . ?
C35 C36 1.361(2) . ?
